data_4002739
loop_
_publ_author_name
'Minemawari, Hiromi'
'Tanaka, Mutsuo'
'Tsuzuki, Seiji'
'Inoue, Satoru'
'Yamada, Toshikazu'
'Kumai, Reiji'
'Shimoi, Yukihiro'
'Hasegawa, Tatsuo'

_publ_section_title
;
 Enhanced Layered-Herringbone Packing due to Long Alkyl Chain Substitution
 in Solution-Processable Organic Semiconductors
;
_journal_issue 3
_journal_name_full 'Chemistry of Materials'
_journal_page_first 1245
_journal_paper_doi 10.1021/acs.chemmater.6b04628
_journal_volume 29
_journal_year 2017
_chemical_formula_moiety 'C20 H20 S2'
_chemical_formula_sum 'C20 H20 S2'
_chemical_formula_weight 324.50
_space_group_crystal_system triclinic
_space_group_IT_number 2
_space_group_name_Hall '-P 1'
_space_group_name_H-M_alt 'P -1'
_symmetry_space_group_name_Hall '-P 1'
_symmetry_space_group_name_H-M 'P -1'
_atom_sites_solution_hydrogens geom
_atom_sites_solution_primary direct
_atom_sites_solution_secondary difmap
_cell_angle_alpha 76.954(5)
_cell_angle_beta 85.196(6)
_cell_angle_gamma 84.362(5)
_cell_formula_units_Z 1
_cell_length_a 4.6827(11)
_cell_length_b 7.453(2)
_cell_length_c 12.480(4)
_cell_measurement_reflns_used 1789
_cell_measurement_temperature 300
_cell_measurement_theta_max 27.44
_cell_measurement_theta_min 3.36
_cell_volume 421.4(2)
_computing_cell_refinement 'RAPID AUTO'
_computing_data_collection 'RAPID AUTO (Rigaku, ????)'
_computing_data_reduction 'RAPID AUTO'
_computing_molecular_graphics 'CrystalStructure 4.1'
_computing_publication_material 'CrystalStructure 4.1 (Rigaku, 2014)'
_computing_structure_refinement 'SHELXL97 (Sheldrick, 2008)'
_computing_structure_solution 'SIR2004 (Burla, et al., 2005)'
_diffrn_ambient_temperature 300
_diffrn_detector_area_resol_mean 10.000
_diffrn_measured_fraction_theta_full 0.997
_diffrn_measured_fraction_theta_max 0.989
_diffrn_measurement_device_type 'Rigaku R-AXIS RAPID'
_diffrn_measurement_method \w
_diffrn_radiation_type 'Mo K\a'
_diffrn_radiation_wavelength 0.71069
_diffrn_reflns_av_R_equivalents 0.0343
_diffrn_reflns_Laue_measured_fraction_full 0.997
_diffrn_reflns_Laue_measured_fraction_max 0.989
_diffrn_reflns_limit_h_max 6
_diffrn_reflns_limit_h_min -5
_diffrn_reflns_limit_k_max 9
_diffrn_reflns_limit_k_min -9
_diffrn_reflns_limit_l_max 16
_diffrn_reflns_limit_l_min -16
_diffrn_reflns_number 4030
_diffrn_reflns_point_group_measured_fraction_full 0.997
_diffrn_reflns_point_group_measured_fraction_max 0.989
_diffrn_reflns_theta_full 25.240
_diffrn_reflns_theta_max 27.453
_diffrn_reflns_theta_min 3.358
_diffrn_standards_number 0
_exptl_absorpt_coefficient_mu 0.310
_exptl_absorpt_correction_T_max 0.969
_exptl_absorpt_correction_T_min 0.556
_exptl_absorpt_correction_type multi-scan
_exptl_absorpt_process_details 'ABSCOR (Rigaku, 1995)'
_exptl_crystal_colour colorless
_exptl_crystal_density_diffrn 1.279
_exptl_crystal_density_method 'not measured'
_exptl_crystal_description needle
_exptl_crystal_F_000 172.00
_exptl_crystal_size_max 0.3
_exptl_crystal_size_mid 0.05
_exptl_crystal_size_min 0.05
_refine_diff_density_max 0.26
_refine_diff_density_min -0.38
_refine_ls_extinction_method none
_refine_ls_goodness_of_fit_ref 1.108
_refine_ls_hydrogen_treatment constr
_refine_ls_number_parameters 100
_refine_ls_number_reflns 1893
_refine_ls_number_restraints 0
_refine_ls_R_factor_all 0.0740
_refine_ls_R_factor_gt 0.0539
_refine_ls_shift/su_max 0.001
_refine_ls_structure_factor_coef Fsqd
_refine_ls_weighting_details 'w = 1/[\s^2^(Fo^2^)+(0.1039P)^2^+0.0000P] where P=(Fo^2^+2Fc^2^)/3'
_refine_ls_weighting_scheme calc
_refine_ls_wR_factor_gt 0.1477
_refine_ls_wR_factor_ref 0.1774
_reflns_number_gt 1363
_reflns_number_total 1893
_reflns_threshold_expression F^2^>2.0\s(F^2^)
_cod_data_source_file cm6b04628_si_007.cif
_cod_data_source_block diC3-BTBT
_cod_database_code 4002739

loop_
_symmetry_equiv_pos_site_id
_space_group_symop_operation_xyz
1 +X,+Y,+Z
2 -X,-Y,-Z

loop_
_atom_site_label
_atom_site_type_symbol
_atom_site_fract_x
_atom_site_fract_y
_atom_site_fract_z
_atom_site_U_iso_or_equiv
_atom_site_adp_type
_atom_site_occupancy
_atom_site_site_symmetry_multiplicity
_atom_site_calc_flag
_atom_site_refinement_flags
S1 S 0.57128(15) 0.74472(8) 0.54510(6) 0.0559(3) Uani 1 2 d .
C1 C 0.9605(6) 0.8731(3) 0.3663(2) 0.0542(7) Uani 1 2 d .
C2 C 1.1083(6) 0.8522(4) 0.2706(3) 0.0569(7) Uani 1 2 d .
C3 C 1.0753(6) 0.6942(4) 0.2301(3) 0.0632(7) Uani 1 2 d .
C4 C 0.8975(6) 0.5616(4) 0.2843(3) 0.0605(7) Uani 1 2 d .
C5 C 0.7470(5) 0.5810(3) 0.3818(2) 0.0492(6) Uani 1 2 d .
C6 C 0.7767(5) 0.7413(3) 0.4222(2) 0.0503(6) Uani 1 2 d .
C7 C 0.5536(6) 0.4661(3) 0.4555(2) 0.0497(6) Uani 1 2 d .
C8 C 1.3022(6) 0.9958(4) 0.2064(3) 0.0641(7) Uani 1 2 d .
C9 C 1.1481(7) 1.1351(4) 0.1191(3) 0.0759(9) Uani 1 2 d .
C10 C 1.3304(9) 1.2856(5) 0.0575(4) 0.0937(12) Uani 1 2 d .
H1 H 0.98217 0.97583 0.39464 0.0650 Uiso 1 2 calc R
H2 H 1.17656 0.67911 0.16495 0.0759 Uiso 1 2 calc R
H3 H 0.87856 0.4591 0.25537 0.0726 Uiso 1 2 calc R
H4 H 1.37517 1.05933 0.25696 0.0770 Uiso 1 2 calc R
H5 H 1.46519 0.93452 0.17204 0.0770 Uiso 1 2 calc R
H6 H 0.97912 1.19097 0.15337 0.0911 Uiso 1 2 calc R
H7 H 1.08333 1.07163 0.06689 0.0911 Uiso 1 2 calc R
H8 H 1.22009 1.36959 0.00324 0.1125 Uiso 1 2 calc R
H9 H 1.3916 1.35128 0.10833 0.1125 Uiso 1 2 calc R
H10 H 1.49589 1.23185 0.02179 0.1125 Uiso 1 2 calc R

loop_
_atom_site_aniso_label
_atom_site_aniso_U_11
_atom_site_aniso_U_22
_atom_site_aniso_U_33
_atom_site_aniso_U_12
_atom_site_aniso_U_13
_atom_site_aniso_U_23
S1 0.0690(5) 0.0414(4) 0.0613(5) -0.0133(3) 0.0012(3) -0.0175(3)
C1 0.0567(16) 0.0459(13) 0.0614(17) -0.0107(11) -0.0076(13) -0.0103(11)
C2 0.0550(15) 0.0517(14) 0.0618(17) -0.0085(11) -0.0069(13) -0.0050(12)
C3 0.0675(18) 0.0609(16) 0.0619(18) -0.0131(13) 0.0084(14) -0.0160(13)
C4 0.0709(18) 0.0497(13) 0.0639(18) -0.0103(12) 0.0022(14) -0.0187(12)
C5 0.0524(14) 0.0409(11) 0.0554(15) -0.0063(9) -0.0034(11) -0.0121(10)
C6 0.0552(15) 0.0410(11) 0.0558(16) -0.0067(10) -0.0055(12) -0.0109(10)
C7 0.0560(14) 0.0380(11) 0.0565(16) -0.0051(9) -0.0045(11) -0.0123(10)
C8 0.0612(17) 0.0625(16) 0.0666(19) -0.0171(12) -0.0017(14) -0.0054(13)
C9 0.0707(19) 0.0628(17) 0.090(2) -0.0145(14) -0.0106(17) -0.0014(16)
C10 0.102(3) 0.070(2) 0.097(3) -0.0192(18) -0.005(2) 0.0120(18)

loop_
_atom_type_symbol
_atom_type_description
_atom_type_scat_dispersion_real
_atom_type_scat_dispersion_imag
_atom_type_scat_source
C C 0.0033 0.0016
;
International Tables for Crystallography
(Vol. C, Tables 4.2.6.8 and 6.1.1.4)
;
H H 0.0000 0.0000
;
International Tables for Crystallography
(Vol. C, Table 6.1.1.4)
;
S S 0.1246 0.1234
;
International Tables for Crystallography
(Vol. C, Tables 4.2.6.8 and 6.1.1.4)
;

loop_
_geom_angle_atom_site_label_1
_geom_angle_atom_site_label_2
_geom_angle_atom_site_label_3
_geom_angle
_geom_angle_publ_flag
_geom_angle_site_symmetry_1
_geom_angle_site_symmetry_3
C6 S1 C7 90.75(13) yes . 2_666
C2 C1 C6 120.4(3) yes . .
C1 C2 C3 118.8(2) yes . .
C1 C2 C8 121.5(3) yes . .
C3 C2 C8 119.6(3) yes . .
C2 C3 C4 121.8(3) yes . .
C3 C4 C5 119.9(3) yes . .
C4 C5 C6 118.4(2) yes . .
C4 C5 C7 132.0(3) yes . .
C6 C5 C7 109.5(2) yes . .
S1 C6 C1 126.8(2) yes . .
S1 C6 C5 112.57(18) yes . .
C1 C6 C5 120.6(2) yes . .
S1 C7 C5 132.9(2) yes 2_666 .
S1 C7 C7 112.70(18) yes 2_666 2_666
C5 C7 C7 114.4(2) yes . 2_666
C2 C8 C9 112.2(3) yes . .
C8 C9 C10 113.6(3) yes . .
C2 C1 H1 119.799 no . .
C6 C1 H1 119.802 no . .
C2 C3 H2 119.090 no . .
C4 C3 H2 119.082 no . .
C3 C4 H3 120.047 no . .
C5 C4 H3 120.047 no . .
C2 C8 H4 109.166 no . .
C2 C8 H5 109.166 no . .
C9 C8 H4 109.172 no . .
C9 C8 H5 109.168 no . .
H4 C8 H5 107.879 no . .
C8 C9 H6 108.846 no . .
C8 C9 H7 108.851 no . .
C10 C9 H6 108.850 no . .
C10 C9 H7 108.851 no . .
H6 C9 H7 107.699 no . .
C9 C10 H8 109.473 no . .
C9 C10 H9 109.472 no . .
C9 C10 H10 109.470 no . .
H8 C10 H9 109.472 no . .
H8 C10 H10 109.472 no . .
H9 C10 H10 109.469 no . .

loop_
_geom_bond_atom_site_label_1
_geom_bond_atom_site_label_2
_geom_bond_distance
_geom_bond_publ_flag
_geom_bond_site_symmetry_2
S1 C6 1.745(3) yes .
S1 C7 1.731(3) yes 2_666
C1 C2 1.362(4) yes .
C1 C6 1.396(3) yes .
C2 C3 1.408(4) yes .
C2 C8 1.514(4) yes .
C3 C4 1.376(4) yes .
C4 C5 1.384(4) yes .
C5 C6 1.420(4) yes .
C5 C7 1.434(3) yes .
C7 C7 1.361(4) yes 2_666
C8 C9 1.504(4) yes .
C9 C10 1.506(5) yes .
C1 H1 0.930 no .
C3 H2 0.930 no .
C4 H3 0.930 no .
C8 H4 0.970 no .
C8 H5 0.970 no .
C9 H6 0.970 no .
C9 H7 0.970 no .
C10 H8 0.960 no .
C10 H9 0.960 no .
C10 H10 0.960 no .

loop_
_geom_contact_atom_site_label_1
_geom_contact_atom_site_label_2
_geom_contact_distance
_geom_contact_publ_flag
_geom_contact_site_symmetry_2
S1 C4 3.546(3) no 2_666
C1 C4 2.790(4) no .
C1 C9 3.356(4) no .
C2 C5 2.808(4) no .
C3 C6 2.747(4) no .
C3 C9 3.304(4) no .
S1 H1 2.9632 no .
S1 H3 3.3148 no 2_666
C1 H2 3.2182 no .
C1 H4 2.6058 no .
C1 H5 3.2287 no .
C1 H6 3.1373 no .
C2 H3 3.2684 no .
C2 H6 2.6576 no .
C2 H7 2.6995 no .
C3 H1 3.2291 no .
C3 H4 3.2756 no .
C3 H5 2.6269 no .
C3 H7 3.0797 no .
C5 H1 3.2830 no .
C5 H2 3.2232 no .
C6 H3 3.2554 no .
C7 H3 2.8215 no .
C8 H1 2.6608 no .
C8 H2 2.6574 no .
C8 H8 3.3322 no .
C8 H9 2.7132 no .
C8 H10 2.7132 no .
C9 H1 3.4245 no .
C9 H2 3.3079 no .
C10 H4 2.6841 no .
C10 H5 2.7249 no .
H1 H4 2.4370 no .
H1 H5 3.4821 no .
H1 H6 3.0758 no .
H2 H3 2.2935 no .
H2 H4 3.5186 no .
H2 H5 2.4617 no .
H2 H7 2.9102 no .
H4 H6 2.3547 no .
H4 H7 2.8147 no .
H4 H8 3.5567 no .
H4 H9 2.5235 no .
H4 H10 2.9576 no .
H5 H6 2.8145 no .
H5 H7 2.3221 no .
H5 H8 3.5860 no .
H5 H9 3.0200 no .
H5 H10 2.5669 no .
H6 H8 2.3175 no .
H6 H9 2.3330 no .
H6 H10 2.8104 no .
H7 H8 2.3175 no .
H7 H9 2.8104 no .
H7 H10 2.3330 no .
S1 H1 3.5463 no 1_455
S1 H1 3.3076 no 2_676
S1 H1 3.3320 no 2_776
S1 H4 3.1784 no 2_776
C1 H1 3.4567 no 2_776
C1 H4 3.2134 no 1_455
C1 H5 3.4205 no 1_455
C2 H5 3.2978 no 1_455
C3 H5 3.2637 no 1_455
C3 H8 3.4714 no 2_775
C3 H9 3.4161 no 1_545
C3 H10 3.5491 no 2_875
C4 H5 3.3760 no 1_455
C4 H6 3.4888 no 1_545
C4 H8 3.5896 no 2_775
C4 H9 3.5527 no 1_545
C5 H5 3.5098 no 1_455
C6 H4 3.3126 no 1_455
C6 H5 3.5024 no 1_455
C8 H6 3.5667 no 1_655
C9 H3 3.3483 no 1_565
C9 H7 3.3616 no 2_775
C9 H10 3.3338 no 1_455
C10 H2 3.4809 no 1_565
C10 H2 3.4387 no 2_875
C10 H3 3.5034 no 1_565
C10 H6 3.3108 no 1_655
C10 H8 3.4600 no 2_785
C10 H8 3.3950 no 2_885
C10 H9 3.3190 no 2_885
H1 S1 3.5463 no 1_655
H1 S1 3.3076 no 2_676
H1 S1 3.3320 no 2_776
H1 C1 3.4567 no 2_776
H1 H1 2.7543 no 2_776
H1 H4 3.3773 no 1_455
H2 C10 3.4809 no 1_545
H2 C10 3.4387 no 2_875
H2 H7 3.3200 no 2_775
H2 H8 3.3730 no 1_545
H2 H8 3.0194 no 2_775
H2 H8 3.4160 no 2_875
H2 H9 2.7677 no 1_545
H2 H10 2.6697 no 2_875
H3 C9 3.3483 no 1_545
H3 C10 3.5034 no 1_545
H3 H4 3.5925 no 1_545
H3 H6 2.5883 no 1_545
H3 H8 3.5775 no 1_545
H3 H8 3.2455 no 2_775
H3 H9 3.3075 no 1_445
H3 H9 3.0549 no 1_545
H4 S1 3.1784 no 2_776
H4 C1 3.2134 no 1_655
H4 C6 3.3126 no 1_655
H4 H1 3.3773 no 1_655
H4 H3 3.5925 no 1_565
H4 H6 3.1610 no 1_655
H5 C1 3.4205 no 1_655
H5 C2 3.2978 no 1_655
H5 C3 3.2637 no 1_655
H5 C4 3.3760 no 1_655
H5 C5 3.5098 no 1_655
H5 C6 3.5024 no 1_655
H5 H6 3.1793 no 1_655
H5 H7 3.2379 no 1_655
H5 H7 3.5142 no 2_875
H5 H10 2.9425 no 2_875
H6 C4 3.4888 no 1_565
H6 C8 3.5667 no 1_455
H6 C10 3.3108 no 1_455
H6 H3 2.5883 no 1_565
H6 H4 3.1610 no 1_455
H6 H5 3.1793 no 1_455
H6 H8 3.4975 no 2_785
H6 H9 2.9364 no 1_455
H6 H10 2.8584 no 1_455
H7 C9 3.3616 no 2_775
H7 H2 3.3200 no 2_775
H7 H5 3.2379 no 1_455
H7 H5 3.5142 no 2_875
H7 H7 2.3923 no 2_775
H7 H10 2.9360 no 1_455
H7 H10 3.1801 no 2_875
H8 C3 3.4714 no 2_775
H8 C4 3.5896 no 2_775
H8 C10 3.4600 no 2_785
H8 C10 3.3950 no 2_885
H8 H2 3.3730 no 1_565
H8 H2 3.0194 no 2_775
H8 H2 3.4160 no 2_875
H8 H3 3.5775 no 1_565
H8 H3 3.2455 no 2_775
H8 H6 3.4975 no 2_785
H8 H8 2.6840 no 2_785
H8 H8 3.3989 no 2_885
H8 H9 3.5582 no 2_785
H8 H9 2.9300 no 2_885
H8 H10 3.3134 no 2_885
H9 C3 3.4161 no 1_565
H9 C4 3.5527 no 1_565
H9 C10 3.3190 no 2_885
H9 H2 2.7677 no 1_565
H9 H3 3.0549 no 1_565
H9 H3 3.3075 no 1_665
H9 H6 2.9364 no 1_655
H9 H8 3.5582 no 2_785
H9 H8 2.9300 no 2_885
H9 H9 3.2454 no 2_885
H9 H10 3.2355 no 2_885
H10 C3 3.5491 no 2_875
H10 C9 3.3338 no 1_655
H10 H2 2.6697 no 2_875
H10 H5 2.9425 no 2_875
H10 H6 2.8584 no 1_655
H10 H7 2.9360 no 1_655
H10 H7 3.1801 no 2_875
H10 H8 3.3134 no 2_885
H10 H9 3.2355 no 2_885

loop_
_geom_torsion_atom_site_label_1
_geom_torsion_atom_site_label_2
_geom_torsion_atom_site_label_3
_geom_torsion_atom_site_label_4
_geom_torsion
_geom_torsion_publ_flag
_geom_torsion_site_symmetry_1
_geom_torsion_site_symmetry_3
_geom_torsion_site_symmetry_4
C6 S1 C7 C5 -179.9(2) no . 2_666 2_666
C6 S1 C7 C7 -0.45(17) no . 2_666 .
C7 S1 C6 C1 -178.0(2) no 2_666 . .
C7 S1 C6 C5 0.35(17) no 2_666 . .
C2 C1 C6 S1 180.0(2) no . . .
C2 C1 C6 C5 1.8(4) no . . .
C6 C1 C2 C3 -0.9(4) no . . .
C6 C1 C2 C8 178.1(2) no . . .
C1 C2 C3 C4 0.3(4) no . . .
C1 C2 C8 C9 -93.0(3) no . . .
C3 C2 C8 C9 86.0(3) no . . .
C8 C2 C3 C4 -178.7(2) no . . .
C2 C3 C4 C5 -0.5(4) no . . .
C3 C4 C5 C6 1.3(4) no . . .
C3 C4 C5 C7 -179.0(2) no . . .
C4 C5 C6 S1 179.6(2) no . . .
C4 C5 C6 C1 -1.9(3) no . . .
C4 C5 C7 S1 0.7(5) no . . 2_666
C4 C5 C7 C7 -179.9(2) no . . 2_666
C6 C5 C7 S1 -179.6(2) no . . 2_666
C6 C5 C7 C7 -0.2(3) no . . 2_666
C7 C5 C6 S1 -0.2(3) no . . .
C7 C5 C6 C1 178.29(19) no . . .
S1 C7 C7 S1 180.00(13) no 2_666 2_666 .
S1 C7 C7 C5 -0.5(3) no 2_666 2_666 2_666
C5 C7 C7 S1 0.5(3) no . 2_666 .
C5 C7 C7 C5 -180.00(19) no . 2_666 2_666
C2 C8 C9 C10 177.1(2) no . . .
